data_2213595
loop_
_publ_author_name
'Gougeon, P.'
'Gall, P.'
'McCarroll, W. H.'

_publ_section_title
;
 The metallic compound Sr~0.44~La~0.56~Mo~5~O~8~
;
_journal_coeditor_code WM2100
_journal_issue 5
_journal_name_full 'Acta Crystallographica Section E'
_journal_page_first i119
_journal_page_last i121
_journal_paper_doi 10.1107/S1600536807014651
_journal_volume 63
_journal_year 2007
_chemical_formula_iupac 'Sr0.44 La0.56 Mo5 O8'
_chemical_formula_moiety 'La0.56 Mo5 O8 Sr0.44'
_chemical_formula_structural '(La0.56 Sr0.44) (Mo5 O8)'
_chemical_formula_sum 'La0.56 Mo5 O8 Sr0.44'
_chemical_formula_weight 724.09
_chemical_name_systematic
;
Strontium lanthanum pentamolybdenum octaoxide
;
_space_group_IT_number 14
_symmetry_cell_setting monoclinic
_symmetry_space_group_name_Hall '-P 2ybc'
_symmetry_space_group_name_H-M 'P 1 21/c 1'
_atom_sites_solution_primary isomor
_audit_creation_method SHELXL-97
_cell_angle_alpha 90.00
_cell_angle_beta 109.2280(10)
_cell_angle_gamma 90.00
_cell_formula_units_Z 4
_cell_length_a 7.5879(2)
_cell_length_b 9.1041(2)
_cell_length_c 9.9342(2)
_cell_measurement_reflns_used 11060
_cell_measurement_temperature 293(2)
_cell_measurement_theta_max 37.04
_cell_measurement_theta_min 1.02
_cell_volume 647.98(3)
_computing_cell_refinement COLLECT
_computing_data_collection 'COLLECT (Nonius, 1998)'
_computing_data_reduction 'EvalCCD (Duisenberg, 1998)'
_computing_molecular_graphics 'DIAMOND (Bergerhoff, 1996)'
_computing_publication_material SHELXL97
_computing_structure_refinement 'SHELXL97 (Sheldrick, 1997)'
_computing_structure_solution 'coordinates taken from an isotypic compound'
_diffrn_ambient_temperature 293(2)
_diffrn_measured_fraction_theta_full 0.999
_diffrn_measured_fraction_theta_max 0.999
_diffrn_measurement_device_type 'Nonius KappaCCD'
_diffrn_measurement_method '\f and \w'
_diffrn_radiation_monochromator graphite
_diffrn_radiation_source 'fine-focus sealed tube'
_diffrn_radiation_type MoK\a
_diffrn_radiation_wavelength 0.71069
_diffrn_reflns_av_R_equivalents 0.0618
_diffrn_reflns_av_sigmaI/netI 0.0585
_diffrn_reflns_limit_h_max 10
_diffrn_reflns_limit_h_min -12
_diffrn_reflns_limit_k_max 15
_diffrn_reflns_limit_k_min -14
_diffrn_reflns_limit_l_max 16
_diffrn_reflns_limit_l_min -16
_diffrn_reflns_number 14600
_diffrn_reflns_theta_full 37.03
_diffrn_reflns_theta_max 37.03
_diffrn_reflns_theta_min 2.84
_diffrn_standards_number 0
_exptl_absorpt_coefficient_mu 16.599
_exptl_absorpt_correction_T_max 0.6757
_exptl_absorpt_correction_T_min 0.5454
_exptl_absorpt_correction_type multi-scan
_exptl_absorpt_process_details '(SORTAV; Blessing, 1995)'
_exptl_crystal_colour black
_exptl_crystal_density_diffrn 7.422
_exptl_crystal_density_method 'not measured'
_exptl_crystal_description irregular
_exptl_crystal_F_000 1291
_exptl_crystal_size_max 0.044
_exptl_crystal_size_mid 0.040
_exptl_crystal_size_min 0.032
_refine_diff_density_max 3.227
_refine_diff_density_min -2.619
_refine_ls_extinction_coef 0.00291(15)
_refine_ls_extinction_expression Fc^*^=kFc[1+0.001xFc^2^\l^3^/sin(2\q)]^-1/4^
_refine_ls_extinction_method SHELXL97
_refine_ls_goodness_of_fit_ref 1.045
_refine_ls_matrix_type full
_refine_ls_number_parameters 130
_refine_ls_number_reflns 3292
_refine_ls_number_restraints 1
_refine_ls_restrained_S_all 1.045
_refine_ls_R_factor_all 0.0546
_refine_ls_R_factor_gt 0.0351
_refine_ls_shift/su_max 0.001
_refine_ls_shift/su_mean 0.000
_refine_ls_structure_factor_coef Fsqd
_refine_ls_weighting_details 'w=1/[\s^2^(Fo^2^)+(0.0275P)^2^] where P=(Fo^2^+2Fc^2^)/3'
_refine_ls_weighting_scheme calc
_refine_ls_wR_factor_gt 0.0694
_refine_ls_wR_factor_ref 0.0765
_reflns_number_gt 2535
_reflns_number_total 3292
_reflns_threshold_expression I>2\s(I)
_cod_data_source_file wm2100.cif
_cod_data_source_block I
_cod_original_sg_symbol_H-M 'P 21/c'
_cod_database_code 2213595
_cod_database_fobs_code 2213595

loop_
_symmetry_equiv_pos_as_xyz
'x, y, z'
'-x, y+1/2, -z+1/2'
'-x, -y, -z'
'x, -y-1/2, z-1/2'

loop_
_atom_site_type_symbol
_atom_site_label
_atom_site_fract_x
_atom_site_fract_y
_atom_site_fract_z
_atom_site_U_iso_or_equiv
_atom_site_adp_type
_atom_site_calc_flag
_atom_site_refinement_flags
_atom_site_occupancy
La La 0.25868(4) 0.50427(3) 0.53846(3) 0.00863(10) Uani d P 0.561(4)
Sr Sr 0.25868(4) 0.50427(3) 0.53846(3) 0.00863(10) Uani d P 0.439(4)
Mo Mo1 0.60808(5) -0.11437(3) 0.48417(4) 0.00481(8) Uani d . 1
Mo Mo2 0.38191(5) -0.11666(3) 0.67921(4) 0.00501(8) Uani d . 1
Mo Mo3 0.17696(5) -0.12651(3) 0.38527(4) 0.00465(8) Uani d . 1
Mo Mo4 0.81033(5) -0.13119(3) 0.29842(4) 0.00462(8) Uani d . 1
Mo Mo5 -0.00161(5) -0.12192(3) 0.58562(4) 0.00451(8) Uani d . 1
O O1 0.3955(4) 0.0061(3) 0.8447(3) 0.0076(6) Uani d . 1
O O2 0.0018(4) -0.2227(3) 0.9338(3) 0.0065(5) Uani d . 1
O O3 -0.0106(4) 0.0014(3) 0.2342(3) 0.0077(6) Uani d . 1
O O4 0.3981(4) -0.2522(3) 0.0174(3) 0.0073(6) Uani d . 1
O O5 0.7974(4) -0.2460(3) 0.1162(3) 0.0069(5) Uani d . 1
O O6 0.2009(4) -0.2444(3) 0.2125(3) 0.0087(6) Uani d . 1
O O7 0.6043(4) -0.2378(3) 0.8276(3) 0.0068(5) Uani d . 1
O O8 0.3842(4) -0.0031(3) 0.3301(3) 0.0076(6) Uani d . 1

loop_
_atom_site_aniso_label
_atom_site_aniso_U_11
_atom_site_aniso_U_22
_atom_site_aniso_U_33
_atom_site_aniso_U_12
_atom_site_aniso_U_13
_atom_site_aniso_U_23
La 0.00867(15) 0.00747(15) 0.00868(15) -0.00017(10) 0.00138(11) 0.00042(10)
Sr 0.00867(15) 0.00747(15) 0.00868(15) -0.00017(10) 0.00138(11) 0.00042(10)
Mo1 0.00486(16) 0.00408(15) 0.00499(16) 0.00004(11) 0.00096(13) -0.00009(10)
Mo2 0.00506(16) 0.00439(15) 0.00500(15) -0.00007(11) 0.00085(13) 0.00029(11)
Mo3 0.00508(16) 0.00407(15) 0.00462(15) 0.00008(11) 0.00135(12) -0.00020(10)
Mo4 0.00453(16) 0.00435(15) 0.00474(15) -0.00015(11) 0.00120(12) -0.00021(10)
Mo5 0.00474(16) 0.00371(15) 0.00479(16) -0.00020(11) 0.00116(13) 0.00021(10)
O1 0.0077(14) 0.0053(12) 0.0086(13) 0.0010(10) 0.0010(11) -0.0023(10)
O2 0.0069(13) 0.0054(12) 0.0083(13) -0.0001(10) 0.0038(11) 0.0024(10)
O3 0.0095(14) 0.0063(12) 0.0055(13) -0.0014(10) 0.0001(11) 0.0009(10)
O4 0.0063(14) 0.0094(13) 0.0066(13) -0.0028(10) 0.0028(11) -0.0015(10)
O5 0.0034(13) 0.0082(13) 0.0086(13) -0.0007(10) 0.0014(11) -0.0025(10)
O6 0.0093(14) 0.0069(13) 0.0084(14) 0.0010(11) 0.0009(12) -0.0029(10)
O7 0.0066(13) 0.0074(12) 0.0066(13) 0.0043(11) 0.0025(11) 0.0033(10)
O8 0.0077(14) 0.0073(13) 0.0073(13) 0.0013(10) 0.0018(11) 0.0020(10)

loop_
_atom_type_symbol
_atom_type_description
_atom_type_scat_dispersion_real
_atom_type_scat_dispersion_imag
_atom_type_scat_source
La La -0.2871 2.4523 'International Tables Vol C Tables 4.2.6.8 and 6.1.1.4'
Sr Sr -1.5307 3.2498 'International Tables Vol C Tables 4.2.6.8 and 6.1.1.4'
Mo Mo -1.6832 0.6857 'International Tables Vol C Tables 4.2.6.8 and 6.1.1.4'
O O 0.0106 0.0060 'International Tables Vol C Tables 4.2.6.8 and 6.1.1.4'

loop_
_geom_angle_atom_site_label_1
_geom_angle_atom_site_label_2
_geom_angle_atom_site_label_3
_geom_angle_site_symmetry_1
_geom_angle_site_symmetry_3
_geom_angle
O1 La O1 4_565 2_656 73.46(11)
O1 La O4 4_565 4_566 71.06(8)
O1 La O4 2_656 4_566 68.17(8)
O1 La O7 4_565 2_656 99.56(9)
O1 La O7 2_656 2_656 65.59(8)
O4 La O7 4_566 2_656 133.54(9)
O1 La O5 4_565 2_655 63.45(8)
O1 La O5 2_656 2_655 102.39(8)
O4 La O5 4_566 2_655 134.19(8)
O7 La O5 2_656 2_655 62.55(8)
O1 La O8 4_565 4_566 137.36(9)
O1 La O8 2_656 4_566 64.00(9)
O4 La O8 4_566 4_566 94.69(8)
O7 La O8 2_656 4_566 60.98(8)
O5 La O8 2_655 4_566 122.23(8)
O1 La O2 4_565 4_565 99.26(9)
O1 La O2 2_656 4_565 132.82(8)
O4 La O2 4_566 4_565 65.52(8)
O7 La O2 2_656 4_565 157.22(8)
O5 La O2 2_655 4_565 115.93(8)
O8 La O2 4_566 4_565 111.17(8)
O1 La O3 4_565 2 63.77(9)
O1 La O3 2_656 2 137.20(9)
O4 La O3 4_566 2 95.53(8)
O7 La O3 2_656 2 121.64(8)
O5 La O3 2_655 2 60.15(8)
O8 La O3 4_566 2 158.79(9)
O2 La O3 4_565 2 57.37(8)
O1 La O6 4_565 4_566 132.52(8)
O1 La O6 2_656 4_566 93.44(8)
O4 La O6 4_566 4_566 61.81(8)
O7 La O6 2_656 4_566 116.42(8)
O5 La O6 2_655 4_566 160.96(8)
O8 La O6 4_566 4_566 56.05(7)
O2 La O6 4_565 4_566 56.78(8)
O3 La O6 2 4_566 113.91(8)
O1 La O2 4_565 2_556 120.99(8)
O1 La O2 2_656 2_556 126.77(8)
O4 La O2 4_566 2_556 161.58(8)
O7 La O2 2_656 2_556 61.60(8)
O5 La O2 2_655 2_556 58.31(8)
O8 La O2 4_566 2_556 84.72(8)
O2 La O2 4_565 2_556 97.47(7)
O3 La O2 2 2_556 79.74(8)
O6 La O2 4_566 2_556 103.62(8)
O1 La O3 4_565 4_566 166.63(8)
O1 La O3 2_656 4_566 119.59(9)
O4 La O3 4_566 4_566 115.20(8)
O7 La O3 2_656 4_566 84.54(8)
O5 La O3 2_655 4_566 108.30(8)
O8 La O3 4_566 4_566 55.59(8)
O2 La O3 4_565 4_566 74.33(8)
O3 La O3 2 4_566 103.21(7)
O6 La O3 4_566 4_566 53.78(7)
O2 La O3 2_556 4_566 50.01(7)
O1 La Mo2 4_565 2_656 101.67(7)
O1 La Mo2 2_656 2_656 34.99(6)
O4 La Mo2 4_566 2_656 96.53(6)
O7 La Mo2 2_656 2_656 39.27(6)
O5 La Mo2 2_655 2_656 97.45(6)
O8 La Mo2 4_566 2_656 38.50(6)
O2 La Mo2 4_565 2_656 145.95(6)
O3 La Mo2 2 2_656 156.64(6)
O6 La Mo2 4_566 2_656 89.43(5)
O2 La Mo2 2_556 2_656 94.40(6)
O3 La Mo2 4_566 2_656 89.59(5)
O1 La Mo4 4_565 2_655 36.60(6)
O1 La Mo4 2_656 2_655 104.74(7)
O4 La Mo4 4_566 2_655 99.97(6)
O7 La Mo4 2_656 2_655 95.78(6)
O5 La Mo4 2_655 2_655 36.87(6)
O8 La Mo4 4_566 2_655 156.49(5)
O2 La Mo4 4_565 2_655 91.70(6)
O3 La Mo4 2 2_655 36.96(6)
O6 La Mo4 4_566 2_655 147.46(5)
O2 La Mo4 2_556 2_655 86.99(5)
O3 La Mo4 4_566 2_655 130.65(5)
Mo2 La Mo4 2_656 2_655 120.789(12)
O1 La Mo3 4_565 1_565 76.59(6)
O1 La Mo3 2_656 1_565 101.28(6)
O4 La Mo3 4_566 1_565 33.29(6)
O7 La Mo3 2_656 1_565 166.82(6)
O5 La Mo3 2_655 1_565 124.41(6)
O8 La Mo3 4_566 1_565 113.36(5)
O2 La Mo3 4_565 1_565 34.18(6)
O3 La Mo3 2 1_565 68.32(5)
O6 La Mo3 4_566 1_565 61.21(5)
O2 La Mo3 2_556 1_565 131.24(6)
O3 La Mo3 4_566 1_565 102.10(5)
Mo2 La Mo3 2_656 1_565 128.539(11)
Mo4 La Mo3 2_655 1_565 88.514(9)
O1 La Mo1 4_565 3_656 73.98(6)
O1 La Mo1 2_656 3_656 76.65(6)
O4 La Mo1 4_566 3_656 135.82(6)
O7 La Mo1 2_656 3_656 32.13(6)
O5 La Mo1 2_655 3_656 32.39(6)
O8 La Mo1 4_566 3_656 93.07(5)
O2 La Mo1 4_565 3_656 147.57(6)
O3 La Mo1 2 3_656 92.47(5)
O6 La Mo1 4_566 3_656 148.30(5)
O2 La Mo1 2_556 3_656 62.50(5)
O3 La Mo1 4_566 3_656 104.94(4)
Mo2 La Mo1 2_656 3_656 65.103(9)
Mo4 La Mo1 2_655 3_656 63.661(9)
Mo3 La Mo1 1_565 3_656 149.825(12)
O1 La Mo2 4_565 1_565 102.11(6)
O1 La Mo2 2_656 1_565 73.97(6)
O4 La Mo2 4_566 1_565 31.20(6)
O7 La Mo2 2_656 1_565 125.66(6)
O5 La Mo2 2_655 1_565 165.38(6)
O8 La Mo2 4_566 1_565 69.47(5)
O2 La Mo2 4_565 1_565 61.91(6)
O3 La Mo2 2 1_565 112.66(5)
O6 La Mo2 4_566 1_565 31.67(6)
O2 La Mo2 2_556 1_565 135.29(5)
O3 La Mo2 4_566 1_565 85.40(5)
Mo2 La Mo2 2_656 1_565 87.490(8)
Mo4 La Mo2 2_655 1_565 129.496(11)
Mo3 La Mo2 1_565 1_565 44.928(8)
Mo1 La Mo2 3_656 1_565 150.173(12)
O1 La La 4_565 3_566 121.41(7)
O1 La La 2_656 3_566 165.05(7)
O4 La La 4_566 3_566 116.13(6)
O7 La La 2_656 3_566 107.56(6)
O5 La La 2_655 3_566 84.73(6)
O8 La La 4_566 3_566 101.07(7)
O2 La La 4_565 3_566 50.99(6)
O3 La La 2 3_566 57.72(7)
O6 La La 4_566 3_566 77.51(6)
O2 La La 2_556 3_566 46.48(5)
O3 La La 4_566 3_566 45.48(5)
Mo2 La La 2_656 3_566 131.767(14)
Mo4 La La 2_655 3_566 88.885(11)
Mo3 La La 1_565 3_566 84.922(11)
Mo1 La La 3_656 3_566 104.802(12)
Mo2 La La 1_565 3_566 102.269(12)
O1 La Sr 4_565 3_566 121.41(7)
O1 La Sr 2_656 3_566 165.05(7)
O4 La Sr 4_566 3_566 116.13(6)
O7 La Sr 2_656 3_566 107.56(6)
O5 La Sr 2_655 3_566 84.73(6)
O8 La Sr 4_566 3_566 101.07(7)
O2 La Sr 4_565 3_566 50.99(6)
O3 La Sr 2 3_566 57.72(7)
O6 La Sr 4_566 3_566 77.51(6)
O2 La Sr 2_556 3_566 46.48(5)
O3 La Sr 4_566 3_566 45.48(5)
Mo2 La Sr 2_656 3_566 131.767(14)
Mo4 La Sr 2_655 3_566 88.885(11)
Mo3 La Sr 1_565 3_566 84.922(11)
Mo1 La Sr 3_656 3_566 104.802(12)
Mo2 La Sr 1_565 3_566 102.269(12)
La La Sr 3_566 3_566 0.000(8)
O1 La Mo3 4_565 4_566 159.77(6)
O1 La Mo3 2_656 4_566 92.10(7)
O4 La Mo3 4_566 4_566 90.63(6)
O7 La Mo3 2_656 4_566 86.70(6)
O5 La Mo3 2_655 4_566 135.14(6)
O8 La Mo3 4_566 4_566 32.66(6)
O2 La Mo3 4_565 4_566 79.99(6)
O3 La Mo3 2 4_566 128.65(7)
O6 La Mo3 4_566 4_566 32.10(5)
O2 La Mo3 2_556 4_566 78.93(5)
O3 La Mo3 4_566 4_566 32.18(5)
Mo2 La Mo3 2_656 4_566 71.150(10)
Mo4 La Mo3 2_655 4_566 162.488(13)
Mo3 La Mo3 1_565 4_566 92.944(8)
Mo1 La Mo3 3_656 4_566 117.133(10)
Mo2 La Mo3 1_565 4_566 59.481(8)
La La Mo3 3_566 4_566 73.883(11)
Sr La Mo3 3_566 4_566 73.883(11)
O1 La Mo4 4_565 3_656 116.22(6)
O1 La Mo4 2_656 3_656 94.46(6)
O4 La Mo4 4_566 3_656 159.19(6)
O7 La Mo4 2_656 3_656 29.68(6)
O5 La Mo4 2_655 3_656 58.70(6)
O8 La Mo4 4_566 3_656 66.50(5)
O2 La Mo4 4_565 3_656 128.20(6)
O3 La Mo4 2 3_656 105.16(6)
O6 La Mo4 4_566 3_656 110.06(5)
O2 La Mo4 2_556 3_656 32.32(5)
O3 La Mo4 4_566 3_656 62.46(4)
Mo2 La Mo4 2_656 3_656 63.350(9)
Mo4 La Mo4 2_655 3_656 95.416(7)
Mo3 La Mo4 1_565 3_656 162.258(13)
Mo1 La Mo4 3_656 3_656 42.677(8)
Mo2 La Mo4 1_565 3_656 135.017(11)
La La Mo4 3_566 3_656 77.880(11)
Sr La Mo4 3_566 3_656 77.880(11)
Mo3 La Mo4 4_566 3_656 78.216(9)
O5 Mo1 O7 4_556 4 84.82(11)
O5 Mo1 O4 4_556 4_556 87.08(11)
O7 Mo1 O4 4 4_556 85.31(11)
O5 Mo1 O8 4_556 3_656 86.73(11)
O7 Mo1 O8 4 3_656 169.30(10)
O4 Mo1 O8 4_556 3_656 87.71(11)
O5 Mo1 O8 4_556 . 169.82(10)
O7 Mo1 O8 4 . 87.62(11)
O4 Mo1 O8 4_556 . 85.52(11)
O8 Mo1 O8 3_656 . 99.93(10)
O5 Mo1 Mo2 4_556 3_656 136.55(8)
O7 Mo1 Mo2 4 3_656 92.97(8)
O4 Mo1 Mo2 4_556 3_656 136.10(7)
O8 Mo1 Mo2 3_656 3_656 97.68(7)
O8 Mo1 Mo2 . 3_656 50.60(8)
O5 Mo1 Mo1 4_556 3_656 136.35(8)
O7 Mo1 Mo1 4 3_656 136.78(8)
O4 Mo1 Mo1 4_556 3_656 84.73(8)
O8 Mo1 Mo1 3_656 3_656 50.20(7)
O8 Mo1 Mo1 . 3_656 49.73(8)
Mo2 Mo1 Mo1 3_656 3_656 66.944(15)
O5 Mo1 Mo4 4_556 . 88.06(8)
O7 Mo1 Mo4 4 . 47.90(8)
O4 Mo1 Mo4 4_556 . 133.21(8)
O8 Mo1 Mo4 3_656 . 138.37(8)
O8 Mo1 Mo4 . . 91.91(8)
Mo2 Mo1 Mo4 3_656 . 60.362(12)
Mo1 Mo1 Mo4 3_656 . 127.23(2)
O5 Mo1 Mo3 4_556 3_656 90.61(8)
O7 Mo1 Mo3 4 3_656 136.88(8)
O4 Mo1 Mo3 4_556 3_656 137.35(8)
O8 Mo1 Mo3 3_656 3_656 49.65(8)
O8 Mo1 Mo3 . 3_656 99.56(7)
Mo2 Mo1 Mo3 3_656 3_656 62.216(13)
Mo1 Mo1 Mo3 3_656 3_656 68.163(15)
Mo4 Mo1 Mo3 . 3_656 89.183(14)
O5 Mo1 Mo5 4_556 1_655 46.75(8)
O7 Mo1 Mo5 4 1_655 90.34(8)
O4 Mo1 Mo5 4_556 1_655 133.83(7)
O8 Mo1 Mo5 3_656 1_655 88.64(8)
O8 Mo1 Mo5 . 1_655 140.29(8)
Mo2 Mo1 Mo5 3_656 1_655 89.981(14)
Mo1 Mo1 Mo5 3_656 1_655 125.570(19)
Mo4 Mo1 Mo5 . 1_655 58.985(12)
Mo3 Mo1 Mo5 3_656 1_655 57.551(11)
O5 Mo1 Mo2 4_556 . 90.70(8)
O7 Mo1 Mo2 4 . 128.41(8)
O4 Mo1 Mo2 4_556 . 43.10(8)
O8 Mo1 Mo2 3_656 . 45.06(8)
O8 Mo1 Mo2 . . 88.67(8)
Mo2 Mo1 Mo2 3_656 . 122.523(13)
Mo1 Mo1 Mo2 3_656 . 55.579(14)
Mo4 Mo1 Mo2 . . 176.206(15)
Mo3 Mo1 Mo2 3_656 . 94.418(14)
Mo5 Mo1 Mo2 1_655 . 122.233(15)
O5 Mo1 Mo3 4_556 . 129.03(8)
O7 Mo1 Mo3 4 . 89.22(8)
O4 Mo1 Mo3 4_556 . 41.95(7)
O8 Mo1 Mo3 3_656 . 91.01(8)
O8 Mo1 Mo3 . . 43.88(8)
Mo2 Mo1 Mo3 3_656 . 94.234(13)
Mo1 Mo1 Mo3 3_656 . 56.734(14)
Mo4 Mo1 Mo3 . . 123.193(14)
Mo3 Mo1 Mo3 3_656 . 124.897(13)
Mo5 Mo1 Mo3 1_655 . 175.779(15)
Mo2 Mo1 Mo3 . . 55.330(11)
O1 Mo2 O6 . 4_556 94.13(12)
O1 Mo2 O4 . 4_556 173.79(12)
O6 Mo2 O4 4_556 4_556 89.01(12)
O1 Mo2 O8 . 3_656 85.98(12)
O6 Mo2 O8 4_556 3_656 168.53(11)
O4 Mo2 O8 4_556 3_656 89.88(11)
O1 Mo2 O7 . . 84.54(11)
O6 Mo2 O7 4_556 . 89.35(11)
O4 Mo2 O7 4_556 . 90.15(10)
O8 Mo2 O7 3_656 . 79.24(10)
O1 Mo2 Mo1 . 3_656 93.25(8)
O6 Mo2 Mo1 4_556 3_656 140.04(8)
O4 Mo2 Mo1 4_556 3_656 87.76(8)
O8 Mo2 Mo1 3_656 3_656 51.28(7)
O7 Mo2 Mo1 . 3_656 130.46(8)
O1 Mo2 Mo4 . 3_656 49.04(8)
O6 Mo2 Mo4 4_556 3_656 95.51(8)
O4 Mo2 Mo4 4_556 3_656 136.02(8)
O8 Mo2 Mo4 3_656 3_656 93.22(7)
O7 Mo2 Mo4 . 3_656 133.51(7)
Mo1 Mo2 Mo4 3_656 3_656 61.497(12)
O1 Mo2 Mo5 . . 92.91(9)
O6 Mo2 Mo5 4_556 . 47.75(8)
O4 Mo2 Mo5 4_556 . 93.16(8)
O8 Mo2 Mo5 3_656 . 143.72(7)
O7 Mo2 Mo5 . . 136.83(8)
Mo1 Mo2 Mo5 3_656 . 92.692(14)
Mo4 Mo2 Mo5 3_656 . 60.545(12)
O1 Mo2 Mo3 . . 138.08(8)
O6 Mo2 Mo3 4_556 . 88.63(8)
O4 Mo2 Mo3 4_556 . 47.24(8)
O8 Mo2 Mo3 3_656 . 98.96(8)
O7 Mo2 Mo3 . . 137.37(7)
Mo1 Mo2 Mo3 3_656 . 60.846(12)
Mo4 Mo2 Mo3 3_656 . 89.047(13)
Mo5 Mo2 Mo3 . . 59.207(12)
O1 Mo2 Mo1 . . 131.15(9)
O6 Mo2 Mo1 4_556 . 133.99(8)
O4 Mo2 Mo1 4_556 . 45.13(8)
O8 Mo2 Mo1 3_656 . 45.22(8)
O7 Mo2 Mo1 . . 87.67(8)
Mo1 Mo2 Mo1 3_656 . 57.477(13)
Mo4 Mo2 Mo1 3_656 . 118.913(14)
Mo5 Mo2 Mo1 . . 123.520(15)
Mo3 Mo2 Mo1 . . 64.326(12)
O1 Mo2 Sr . 2_646 46.81(9)
O6 Mo2 Sr 4_556 2_646 118.99(8)
O4 Mo2 Sr 4_556 2_646 127.01(8)
O8 Mo2 Sr 3_656 2_646 53.79(8)
O7 Mo2 Sr . 2_646 50.32(7)
Mo1 Mo2 Sr 3_656 2_646 94.065(13)
Mo4 Mo2 Sr 3_656 2_646 88.287(12)
Mo5 Mo2 Sr . 2_646 139.438(15)
Mo3 Mo2 Sr . 2_646 152.385(15)
Mo1 Mo2 Sr . 2_646 93.270(13)
O1 Mo2 La . 2_646 46.81(9)
O6 Mo2 La 4_556 2_646 118.99(8)
O4 Mo2 La 4_556 2_646 127.01(8)
O8 Mo2 La 3_656 2_646 53.79(8)
O7 Mo2 La . 2_646 50.32(7)
Mo1 Mo2 La 3_656 2_646 94.065(13)
Mo4 Mo2 La 3_656 2_646 88.287(12)
Mo5 Mo2 La . 2_646 139.438(15)
Mo3 Mo2 La . 2_646 152.385(15)
Mo1 Mo2 La . 2_646 93.270(13)
Sr Mo2 La 2_646 2_646 0.000(8)
O3 Mo3 O2 . 4 101.63(12)
O3 Mo3 O4 . 4_556 169.80(12)
O2 Mo3 O4 4 4_556 87.00(11)
O3 Mo3 O6 . . 85.28(11)
O2 Mo3 O6 4 . 94.98(11)
O4 Mo3 O6 4_556 . 88.59(11)
O3 Mo3 O8 . . 84.63(11)
O2 Mo3 O8 4 . 170.16(10)
O4 Mo3 O8 4_556 . 86.11(11)
O6 Mo3 O8 . . 77.83(11)
O3 Mo3 Mo4 . 1_455 50.65(8)
O2 Mo3 Mo4 4 1_455 51.35(8)
O4 Mo3 Mo4 4_556 1_455 138.34(8)
O6 Mo3 Mo4 . 1_455 95.24(8)
O8 Mo3 Mo4 . 1_455 135.27(7)
O3 Mo3 Mo5 . 3_556 49.73(8)
O2 Mo3 Mo5 4 3_556 98.86(8)
O4 Mo3 Mo5 4_556 3_556 134.87(8)
O6 Mo3 Mo5 . 3_556 134.67(8)
O8 Mo3 Mo5 . 3_556 90.99(7)
Mo4 Mo3 Mo5 1_455 3_556 62.667(13)
O3 Mo3 Mo5 . . 97.57(9)
O2 Mo3 Mo5 4 . 48.43(8)
O4 Mo3 Mo5 4_556 . 92.22(8)
O6 Mo3 Mo5 . . 143.25(8)
O8 Mo3 Mo5 . . 138.90(8)
Mo4 Mo3 Mo5 1_455 . 61.156(13)
Mo5 Mo3 Mo5 3_556 . 61.987(14)
O3 Mo3 Mo1 . 3_656 93.00(7)
O2 Mo3 Mo1 4 3_656 137.26(8)
O4 Mo3 Mo1 4_556 3_656 84.08(8)
O6 Mo3 Mo1 . 3_656 126.37(8)
O8 Mo3 Mo1 . 3_656 48.74(7)
Mo4 Mo3 Mo1 1_455 3_656 124.054(15)
Mo5 Mo3 Mo1 3_556 3_656 61.451(12)
Mo5 Mo3 Mo1 . 3_656 90.205(14)
O3 Mo3 Mo2 . . 138.63(8)
O2 Mo3 Mo2 4 . 87.57(8)
O4 Mo3 Mo2 4_556 . 46.14(8)
O6 Mo3 Mo2 . . 134.54(8)
O8 Mo3 Mo2 . . 92.70(8)
Mo4 Mo3 Mo2 1_455 . 120.224(16)
Mo5 Mo3 Mo2 3_556 . 89.173(13)
Mo5 Mo3 Mo2 . . 59.068(12)
Mo1 Mo3 Mo2 3_656 . 56.938(12)
O3 Mo3 Mo1 . . 128.12(9)
O2 Mo3 Mo1 4 . 129.91(8)
O4 Mo3 Mo1 4_556 . 42.91(8)
O6 Mo3 Mo1 . . 84.84(8)
O8 Mo3 Mo1 . . 43.51(7)
Mo4 Mo3 Mo1 1_455 . 178.734(15)
Mo5 Mo3 Mo1 3_556 . 116.434(14)
Mo5 Mo3 Mo1 . . 119.401(15)
Mo1 Mo3 Mo1 3_656 . 55.103(13)
Mo2 Mo3 Mo1 . . 60.345(12)
O3 Mo3 La . 1_545 143.71(8)
O2 Mo3 La 4 1_545 47.87(8)
O4 Mo3 La 4_556 1_545 42.01(8)
O6 Mo3 La . 1_545 79.66(7)
O8 Mo3 La . 1_545 123.33(7)
Mo4 Mo3 La 1_455 1_545 97.920(12)
Mo5 Mo3 La 3_556 1_545 138.654(15)
Mo5 Mo3 La . 1_545 76.670(11)
Mo1 Mo3 La 3_656 1_545 122.464(14)
Mo2 Mo3 La . 1_545 68.807(10)
Mo1 Mo3 La . 1_545 83.338(10)
O7 Mo4 O5 4 . 90.64(11)
O7 Mo4 O3 4 1_655 170.52(11)
O5 Mo4 O3 . 1_655 82.61(11)
O7 Mo4 O1 4 3_656 88.82(11)
O5 Mo4 O1 . 3_656 82.48(11)
O3 Mo4 O1 1_655 3_656 83.72(11)
O7 Mo4 O2 4 4_655 86.59(11)
O5 Mo4 O2 . 4_655 93.66(10)
O3 Mo4 O2 1_655 4_655 100.43(11)
O1 Mo4 O2 3_656 4_655 173.97(10)
O7 Mo4 Mo3 4 1_655 137.16(8)
O5 Mo4 Mo3 . 1_655 92.03(8)
O3 Mo4 Mo3 1_655 1_655 50.22(8)
O1 Mo4 Mo3 3_656 1_655 133.89(8)
O2 Mo4 Mo3 4_655 1_655 50.58(8)
O7 Mo4 Mo2 4 3_656 90.93(8)
O5 Mo4 Mo2 . 3_656 128.05(8)
O3 Mo4 Mo2 1_655 3_656 88.03(8)
O1 Mo4 Mo2 3_656 3_656 45.65(8)
O2 Mo4 Mo2 4_655 3_656 138.26(7)
Mo3 Mo4 Mo2 1_655 3_656 119.683(15)
O7 Mo4 Mo5 4 1_655 91.75(8)
O5 Mo4 Mo5 . 1_655 141.90(8)
O3 Mo4 Mo5 1_655 1_655 97.67(8)
O1 Mo4 Mo5 3_656 1_655 135.58(8)
O2 Mo4 Mo5 4_655 1_655 48.60(7)
Mo3 Mo4 Mo5 1_655 1_655 61.668(13)
Mo2 Mo4 Mo5 3_656 1_655 89.931(14)
O7 Mo4 Mo5 4 3_656 137.91(8)
O5 Mo4 Mo5 . 3_656 130.86(8)
O3 Mo4 Mo5 1_655 3_656 48.25(8)
O1 Mo4 Mo5 3_656 3_656 90.08(7)
O2 Mo4 Mo5 4_655 3_656 95.95(7)
Mo3 Mo4 Mo5 1_655 3_656 59.726(12)
Mo2 Mo4 Mo5 3_656 3_656 59.959(12)
Mo5 Mo4 Mo5 1_655 3_656 61.205(13)
O7 Mo4 Mo1 4 . 47.55(7)
O5 Mo4 Mo1 . . 137.44(8)
O3 Mo4 Mo1 1_655 . 137.59(8)
O1 Mo4 Mo1 3_656 . 88.24(9)
O2 Mo4 Mo1 4_655 . 91.54(8)
Mo3 Mo4 Mo1 1_655 . 122.695(15)
Mo2 Mo4 Mo1 3_656 . 58.141(12)
Mo5 Mo4 Mo1 1_655 . 61.087(12)
Mo5 Mo4 Mo1 3_656 . 90.365(14)
O7 Mo4 Sr 4 2_645 117.68(8)
O5 Mo4 Sr . 2_645 51.73(8)
O3 Mo4 Sr 1_655 2_645 52.85(8)
O1 Mo4 Sr 3_656 2_645 45.31(8)
O2 Mo4 Sr 4_655 2_645 134.59(8)
Mo3 Mo4 Sr 1_655 2_645 96.839(13)
Mo2 Mo4 Sr 3_656 2_645 82.469(12)
Mo5 Mo4 Sr 1_655 2_645 149.570(14)
Mo5 Mo4 Sr 3_656 2_645 89.850(12)
Mo1 Mo4 Sr . 2_645 133.542(14)
O7 Mo4 La 4 2_645 117.68(8)
O5 Mo4 La . 2_645 51.73(8)
O3 Mo4 La 1_655 2_645 52.85(8)
O1 Mo4 La 3_656 2_645 45.31(8)
O2 Mo4 La 4_655 2_645 134.59(8)
Mo3 Mo4 La 1_655 2_645 96.839(13)
Mo2 Mo4 La 3_656 2_645 82.469(12)
Mo5 Mo4 La 1_655 2_645 149.570(14)
Mo5 Mo4 La 3_656 2_645 89.850(12)
Mo1 Mo4 La . 2_645 133.542(14)
O6 Mo5 O5 4_556 4_456 90.25(11)
O6 Mo5 O2 4_556 4 81.67(11)
O5 Mo5 O2 4_456 4 83.99(11)
O6 Mo5 O3 4_556 3_556 88.39(11)
O5 Mo5 O3 4_456 3_556 90.38(12)
O2 Mo5 O3 4 3_556 168.54(11)
O6 Mo5 Mo3 4_556 3_556 137.32(8)
O5 Mo5 Mo3 4_456 3_556 93.39(8)
O2 Mo5 Mo3 4 3_556 141.01(8)
O3 Mo5 Mo3 3_556 3_556 49.11(8)
O6 Mo5 Mo4 4_556 1_455 130.82(8)
O5 Mo5 Mo4 4_456 1_455 88.75(8)
O2 Mo5 Mo4 4 1_455 49.33(8)
O3 Mo5 Mo4 3_556 1_455 140.78(8)
Mo3 Mo5 Mo4 3_556 1_455 91.803(14)
O6 Mo5 Mo2 4_556 . 45.79(8)
O5 Mo5 Mo2 4_456 . 136.02(8)
O2 Mo5 Mo2 4 . 89.57(8)
O3 Mo5 Mo2 3_556 . 87.56(9)
Mo3 Mo5 Mo2 3_556 . 117.099(15)
Mo4 Mo5 Mo2 1_455 . 118.902(16)
O6 Mo5 Mo3 4_556 . 89.29(8)
O5 Mo5 Mo3 4_456 . 131.93(8)
O2 Mo5 Mo3 4 . 48.45(8)
O3 Mo5 Mo3 3_556 . 137.64(8)
Mo3 Mo5 Mo3 3_556 . 118.013(14)
Mo4 Mo5 Mo3 1_455 . 57.176(13)
Mo2 Mo5 Mo3 . . 61.725(13)
O6 Mo5 Mo4 4_556 3_656 93.14(8)
O5 Mo5 Mo4 4_456 3_656 138.10(8)
O2 Mo5 Mo4 4 3_656 137.80(8)
O3 Mo5 Mo4 3_556 3_656 48.06(8)
Mo3 Mo5 Mo4 3_556 3_656 57.607(13)
Mo4 Mo5 Mo4 1_455 3_656 118.795(13)
Mo2 Mo5 Mo4 . 3_656 59.495(12)
Mo3 Mo5 Mo4 . 3_656 89.888(14)
O6 Mo5 Mo1 4_556 1_455 136.92(8)
O5 Mo5 Mo1 4_456 1_455 46.69(8)
O2 Mo5 Mo1 4 1_455 91.14(8)
O3 Mo5 Mo1 3_556 1_455 92.24(9)
Mo3 Mo5 Mo1 3_556 1_455 60.998(12)
Mo4 Mo5 Mo1 1_455 1_455 59.928(12)
Mo2 Mo5 Mo1 . 1_455 177.283(15)
Mo3 Mo5 Mo1 . 1_455 117.050(16)
Mo4 Mo5 Mo1 3_656 1_455 118.547(14)
O6 Mo5 Mo5 4_556 3_556 133.86(8)
O5 Mo5 Mo5 4_456 3_556 135.49(8)
O2 Mo5 Mo5 4 3_556 95.39(8)
O3 Mo5 Mo5 3_556 3_556 95.62(7)
Mo3 Mo5 Mo5 3_556 3_556 60.143(14)
Mo4 Mo5 Mo5 1_455 3_556 59.847(14)
Mo2 Mo5 Mo5 . 3_556 88.374(17)
Mo3 Mo5 Mo5 . 3_556 57.870(14)
Mo4 Mo5 Mo5 3_656 3_556 58.948(13)
Mo1 Mo5 Mo5 1_455 3_556 88.950(16)
O6 Mo5 Sr 4_556 3_556 82.07(8)
O5 Mo5 Sr 4_456 3_556 38.51(8)
O2 Mo5 Sr 4 3_556 45.65(8)
O3 Mo5 Sr 3_556 3_556 127.40(8)
Mo3 Mo5 Sr 3_556 3_556 124.023(14)
Mo4 Mo5 Sr 1_455 3_556 67.453(10)
Mo2 Mo5 Sr . 3_556 118.432(12)
Mo3 Mo5 Sr . 3_556 94.043(11)
Mo4 Mo5 Sr 3_656 3_556 173.751(14)
Mo1 Mo5 Sr 1_455 3_556 63.731(9)
Mo5 Mo5 Sr 3_556 3_556 127.300(17)
Mo2 O1 Mo4 . 3_656 85.31(11)
Mo2 O1 Sr . 4_566 135.34(13)
Mo4 O1 Sr 3_656 4_566 98.09(11)
Mo2 O1 La . 4_566 135.34(13)
Mo4 O1 La 3_656 4_566 98.09(11)
Mo2 O1 La . 2_646 98.20(12)
Mo4 O1 La 3_656 2_646 139.64(13)
Sr O1 La 4_566 2_646 106.54(10)
La O1 La 4_566 2_646 106.54(10)
Mo2 O1 Sr . 2_646 98.20(12)
Mo4 O1 Sr 3_656 2_646 139.64(13)
Sr O1 Sr 4_566 2_646 106.54(10)
La O1 Sr 4_566 2_646 106.54(10)
Mo5 O2 Mo3 4_556 4_556 83.12(10)
Mo5 O2 Mo4 4_556 4_456 82.07(10)
Mo3 O2 Mo4 4_556 4_456 78.07(10)
Mo5 O2 La 4_556 4_566 113.37(11)
Mo3 O2 La 4_556 4_566 97.95(11)
Mo4 O2 La 4_456 4_566 163.70(13)
Mo5 O2 Sr 4_556 4_566 113.37(11)
Mo3 O2 Sr 4_556 4_566 97.95(11)
Mo4 O2 Sr 4_456 4_566 163.70(13)
Mo5 O2 La 4_556 2_546 103.99(11)
Mo3 O2 La 4_556 2_546 172.10(13)
Mo4 O2 La 4_456 2_546 99.27(10)
La O2 La 4_566 2_546 82.53(7)
Sr O2 La 4_566 2_546 82.53(7)
Mo5 O2 Sr 4_556 2_546 103.99(11)
Mo3 O2 Sr 4_556 2_546 172.10(13)
Mo4 O2 Sr 4_456 2_546 99.27(10)
La O2 Sr 4_566 2_546 82.53(7)
Sr O2 Sr 4_566 2_546 82.53(7)
Mo3 O3 Mo4 . 1_455 79.14(10)
Mo3 O3 Mo5 . 3_556 81.16(10)
Mo4 O3 Mo5 1_455 3_556 83.69(12)
Mo3 O3 La . 2_545 144.21(12)
Mo4 O3 La 1_455 2_545 90.19(10)
Mo5 O3 La 3_556 2_545 131.92(13)
Mo3 O3 Sr . 2_545 144.21(12)
Mo4 O3 Sr 1_455 2_545 90.19(10)
Mo5 O3 Sr 3_556 2_545 131.92(13)
Mo3 O3 La . 4_565 90.40(11)
Mo4 O3 La 1_455 4_565 141.32(11)
Mo5 O3 La 3_556 4_565 131.73(12)
La O3 La 2_545 4_565 76.79(7)
Sr O3 La 2_545 4_565 76.79(7)
Mo3 O3 Sr . 4_565 90.40(11)
Mo4 O3 Sr 1_455 4_565 141.32(11)
Mo5 O3 Sr 3_556 4_565 131.73(12)
La O3 Sr 2_545 4_565 76.79(7)
Sr O3 Sr 2_545 4_565 76.79(7)
Mo2 O4 Mo3 4 4 86.61(11)
Mo2 O4 Mo1 4 4 91.77(11)
Mo3 O4 Mo1 4 4 95.13(11)
Mo2 O4 Sr 4 4_565 108.77(12)
Mo3 O4 Sr 4 4_565 104.70(11)
Mo1 O4 Sr 4 4_565 151.95(14)
Mo2 O4 La 4 4_565 108.77(12)
Mo3 O4 La 4 4_565 104.70(11)
Mo1 O4 La 4 4_565 151.95(14)
Mo1 O5 Mo5 4 4_655 86.56(10)
Mo1 O5 Mo4 4 . 134.36(15)
Mo5 O5 Mo4 4_655 . 127.34(14)
Mo1 O5 La 4 2_645 102.38(11)
Mo5 O5 La 4_655 2_645 113.44(12)
Mo4 O5 La . 2_645 91.40(10)
Mo1 O5 Sr 4 2_645 102.38(11)
Mo5 O5 Sr 4_655 2_645 113.44(12)
Mo4 O5 Sr . 2_645 91.40(10)
Mo2 O6 Mo5 4 4 86.46(10)
Mo2 O6 Mo3 4 . 136.28(14)
Mo5 O6 Mo3 4 . 124.38(15)
Mo2 O6 La 4 4_565 97.63(11)
Mo5 O6 La 4 4_565 108.18(11)
Mo3 O6 La . 4_565 100.00(9)
Mo2 O6 Sr 4 4_565 97.63(11)
Mo5 O6 Sr 4 4_565 108.18(11)
Mo3 O6 Sr . 4_565 100.00(9)
Mo1 O7 Mo4 4_556 4_556 84.56(10)
Mo1 O7 Mo2 4_556 . 132.11(14)
Mo4 O7 Mo2 4_556 . 131.50(14)
Mo1 O7 La 4_556 2_646 105.31(11)
Mo4 O7 La 4_556 2_646 111.55(12)
Mo2 O7 La . 2_646 90.41(9)
Mo1 O7 Sr 4_556 2_646 105.31(11)
Mo4 O7 Sr 4_556 2_646 111.55(12)
Mo2 O7 Sr . 2_646 90.41(9)
Mo2 O8 Mo1 3_656 3_656 89.72(10)
Mo2 O8 Mo1 3_656 . 78.12(10)
Mo1 O8 Mo1 3_656 . 80.07(10)
Mo2 O8 Mo3 3_656 . 168.32(15)
Mo1 O8 Mo3 3_656 . 81.61(11)
Mo1 O8 Mo3 . . 92.61(10)
Mo2 O8 La 3_656 4_565 87.71(10)
Mo1 O8 La 3_656 4_565 145.61(12)
Mo1 O8 La . 4_565 132.52(13)
Mo3 O8 La . 4_565 103.86(11)
Mo2 O8 Sr 3_656 4_565 87.71(10)
Mo1 O8 Sr 3_656 4_565 145.61(12)
Mo1 O8 Sr . 4_565 132.52(13)
Mo3 O8 Sr . 4_565 103.86(11)

loop_
_geom_bond_atom_site_label_1
_geom_bond_atom_site_label_2
_geom_bond_site_symmetry_2
_geom_bond_distance
_geom_bond_publ_flag
La/Sr O1 4_565 2.471(3) y
La/Sr O1 2_656 2.496(3) y
La/Sr O4 4_566 2.531(3) y
La/Sr O7 2_656 2.607(3) y
La/Sr O5 2_655 2.702(3) y
La/Sr O8 4_566 2.736(3) y
La/Sr O2 4_565 2.739(3) y
La/Sr O3 2 2.743(3) y
La/Sr O6 4_566 2.908(3) y
La/Sr O2 2_556 2.935(3) y
La/Sr O3 4_566 3.252(3) y
La Mo2 2_656 3.3879(5) ?
La Mo4 2_655 3.4411(4) ?
La Mo3 1_565 3.6576(4) ?
La Mo1 3_656 3.7179(4) ?
La Mo2 1_565 3.7254(4) ?
La La 3_566 3.7450(6) ?
La Sr 3_566 3.7450(6) ?
La Mo3 4_566 3.8600(5) ?
La Mo4 3_656 3.8724(4) ?
Mo1 O5 4_556 2.039(3) y
Mo1 O7 4 2.050(3) y
Mo1 O4 4_556 2.114(3) y
Mo1 O8 3_656 2.116(3) y
Mo1 O8 . 2.131(3) y
Mo1 Mo2 3_656 2.6730(5) y
Mo1 Mo1 3_656 2.7322(7) y
Mo1 Mo4 . 2.7657(5) y
Mo1 Mo3 3_656 2.7854(5) y
Mo1 Mo5 1_655 2.7975(5) y
Mo1 Mo2 . 2.9815(5) y
Mo1 Mo3 . 3.0922(5) y
Mo2 O1 . 1.963(3) y
Mo2 O6 4_556 1.974(3) y
Mo2 O4 4_556 2.038(3) y
Mo2 O8 3_656 2.111(3) y
Mo2 O7 . 2.144(3) y
Mo2 Mo1 3_656 2.6730(5) ?
Mo2 Mo4 3_656 2.7354(5) y
Mo2 Mo5 . 2.7483(5) y
Mo2 Mo3 . 2.8217(5) y
Mo2 Sr 2_646 3.3879(5) ?
Mo2 La 2_646 3.3879(5) ?
Mo3 O3 . 2.056(3) y
Mo3 O2 4 2.075(3) y
Mo3 O4 4_556 2.076(3) y
Mo3 O6 . 2.083(3) y
Mo3 O8 . 2.146(3) y
Mo3 Mo4 1_455 2.6276(5) y
Mo3 Mo5 3_556 2.6875(5) y
Mo3 Mo5 . 2.7523(5) y
Mo3 Mo1 3_656 2.7854(5) ?
Mo3 La 1_545 3.6576(4) ?
Mo4 O7 4 2.061(3) y
Mo4 O5 . 2.065(3) y
Mo4 O3 1_655 2.069(3) y
Mo4 O1 3_656 2.073(3) y
Mo4 O2 4_655 2.098(3) y
Mo4 Mo3 1_655 2.6276(5) ?
Mo4 Mo2 3_656 2.7354(5) ?
Mo4 Mo5 1_655 2.7389(5) y
Mo4 Mo5 3_656 2.7644(5) y
Mo4 Sr 2_645 3.4411(4) ?
Mo4 La 2_645 3.4411(4) ?
Mo5 O6 4_556 2.038(3) y
Mo5 O5 4_456 2.041(3) y
Mo5 O2 4 2.074(3) y
Mo5 O3 3_556 2.075(3) y
Mo5 Mo3 3_556 2.6875(5) ?
Mo5 Mo4 1_455 2.7389(5) ?
Mo5 Mo4 3_656 2.7644(5) ?
Mo5 Mo1 1_455 2.7975(5) ?
Mo5 Mo5 3_556 2.8017(6) y
Mo5 Sr 3_556 3.9822(4) ?
O1 Mo4 3_656 2.073(3) ?
O1 Sr 4_566 2.471(3) ?
O1 La 4_566 2.471(3) ?
O1 La 2_646 2.496(3) ?
O1 Sr 2_646 2.496(3) ?
O2 Mo5 4_556 2.074(3) ?
O2 Mo3 4_556 2.075(3) ?
O2 Mo4 4_456 2.098(3) ?
O2 La 4_566 2.739(3) ?
O2 Sr 4_566 2.739(3) ?
O2 La 2_546 2.935(3) ?
O2 Sr 2_546 2.935(3) ?
O3 Mo4 1_455 2.069(3) ?
O3 Mo5 3_556 2.075(3) ?
O3 La 2_545 2.743(3) ?
O3 Sr 2_545 2.743(3) ?
O3 La 4_565 3.252(3) ?
O3 Sr 4_565 3.252(3) ?
O4 Mo2 4 2.038(3) ?
O4 Mo3 4 2.076(3) ?
O4 Mo1 4 2.114(3) ?
O4 Sr 4_565 2.531(3) ?
O4 La 4_565 2.531(3) ?
O5 Mo1 4 2.039(3) ?
O5 Mo5 4_655 2.041(3) ?
O5 La 2_645 2.702(3) ?
O5 Sr 2_645 2.702(3) ?
O6 Mo2 4 1.974(3) ?
O6 Mo5 4 2.038(3) ?
O6 La 4_565 2.908(3) ?
O6 Sr 4_565 2.908(3) ?
O7 Mo1 4_556 2.050(3) ?
O7 Mo4 4_556 2.061(3) ?
O7 La 2_646 2.607(3) ?
O7 Sr 2_646 2.607(3) ?
O8 Mo2 3_656 2.111(3) ?
O8 Mo1 3_656 2.116(3) ?
O8 La 4_565 2.736(3) ?
O8 Sr 4_565 2.736(3) ?
